data_7152994
loop_
_publ_author_name
'Dudkin, Sergii'
'Iaroshenko, Viktor O.'
'Sosnovskikh, Vyacheslav Ya'
'Tolmachev, Andrey A.'
'Villinger, Alexander'
'Langer, Peter'

_publ_section_title
;
 Synthesis and reactivity of 5-polyfluoroalkyl-5-deazaalloxazines.
;
_journal_issue 32
_journal_name_full 'Organic &amp; biomolecular chemistry'
_journal_page_first 5351
_journal_page_last 5361
_journal_paper_doi 10.1039/c3ob26837c
_journal_volume 11
_journal_year 2013
_chemical_formula_moiety 'C16 H16 F3 N3 O2'
_chemical_formula_sum 'C16 H16 F3 N3 O2'
_chemical_formula_weight 339.32
_chemical_name_systematic
;
?
;
_space_group_IT_number 14
_symmetry_cell_setting monoclinic
_symmetry_Int_Tables_number 14
_symmetry_space_group_name_Hall '-P 2ybc'
_symmetry_space_group_name_H-M 'P 1 21/c 1'
_atom_sites_solution_hydrogens geom
_atom_sites_solution_primary direct
_atom_sites_solution_secondary difmap
_audit_creation_method SHELXL-97
_cell_angle_alpha 90.00
_cell_angle_beta 96.8670(10)
_cell_angle_gamma 90.00
_cell_formula_units_Z 4
_cell_length_a 8.5186(3)
_cell_length_b 9.1302(3)
_cell_length_c 19.1613(6)
_cell_measurement_reflns_used 9979
_cell_measurement_temperature 173(2)
_cell_measurement_theta_max 62.050
_cell_measurement_theta_min 4.948
_cell_volume 1479.61(9)
_computing_cell_refinement 'Bruker Apex v2.0-2'
_computing_data_collection 'Bruker Apex v2.0-2'
_computing_data_reduction 'Bruker SAINT'
_computing_molecular_graphics 'ORTEP-3 (Farrugia, 1997)'
_computing_publication_material SHELXL-97
_computing_structure_refinement 'SHELXL-97 (Sheldrick, 1997)'
_computing_structure_solution 'SHELXS-97 (Sheldrick, 1997)'
_diffrn_ambient_temperature 173(2)
_diffrn_measured_fraction_theta_full 0.992
_diffrn_measured_fraction_theta_max 0.992
_diffrn_measurement_device_type 'Bruker-Nonius Apex-X8-CCD-diffractometer'
_diffrn_measurement_method 'phi and psi scans'
_diffrn_radiation_monochromator graphite
_diffrn_radiation_source 'sealed tube'
_diffrn_radiation_type MoK\a
_diffrn_radiation_wavelength 0.71073
_diffrn_reflns_av_R_equivalents 0.0164
_diffrn_reflns_av_sigmaI/netI 0.0160
_diffrn_reflns_limit_h_max 12
_diffrn_reflns_limit_h_min -6
_diffrn_reflns_limit_k_max 13
_diffrn_reflns_limit_k_min -12
_diffrn_reflns_limit_l_max 27
_diffrn_reflns_limit_l_min -27
_diffrn_reflns_number 16967
_diffrn_reflns_theta_full 31.03
_diffrn_reflns_theta_max 31.03
_diffrn_reflns_theta_min 2.47
_exptl_absorpt_coefficient_mu 0.128
_exptl_absorpt_correction_T_max 0.9627
_exptl_absorpt_correction_T_min 0.9389
_exptl_absorpt_correction_type multi-scan
_exptl_absorpt_process_details '(SADABS; Sheldrick, 2004)'
_exptl_crystal_colour colourless
_exptl_crystal_density_diffrn 1.523
_exptl_crystal_density_method 'not measured'
_exptl_crystal_description block
_exptl_crystal_F_000 704
_exptl_crystal_size_max 0.50
_exptl_crystal_size_mid 0.39
_exptl_crystal_size_min 0.30
_refine_diff_density_max 0.461
_refine_diff_density_min -0.256
_refine_diff_density_rms 0.049
_refine_ls_extinction_method none
_refine_ls_goodness_of_fit_ref 1.064
_refine_ls_hydrogen_treatment mixed
_refine_ls_matrix_type full
_refine_ls_number_parameters 225
_refine_ls_number_reflns 4698
_refine_ls_number_restraints 0
_refine_ls_restrained_S_all 1.064
_refine_ls_R_factor_all 0.0428
_refine_ls_R_factor_gt 0.0368
_refine_ls_shift/su_max 0.000
_refine_ls_shift/su_mean 0.000
_refine_ls_structure_factor_coef Fsqd
_refine_ls_weighting_details 'calc w=1/[\s^2^(Fo^2^)+(0.0625P)^2^+0.3210P] where P=(Fo^2^+2Fc^2^)/3'
_refine_ls_weighting_scheme calc
_refine_ls_wR_factor_gt 0.1077
_refine_ls_wR_factor_ref 0.1119
_reflns_number_gt 4099
_reflns_number_total 4698
_reflns_threshold_expression >2\s(I)
_cod_data_source_file c3ob26837c.txt
_cod_data_source_block is_sd228
_cod_original_sg_symbol_H-M 'P 21/c'
_cod_database_code 7152994

loop_
_symmetry_equiv_pos_as_xyz
'x, y, z'
'-x, y+1/2, -z+1/2'
'-x, -y, -z'
'x, -y-1/2, z-1/2'

loop_
_atom_site_label
_atom_site_type_symbol
_atom_site_fract_x
_atom_site_fract_y
_atom_site_fract_z
_atom_site_U_iso_or_equiv
_atom_site_adp_type
_atom_site_occupancy
_atom_site_symmetry_multiplicity
_atom_site_calc_flag
_atom_site_refinement_flags
F1 F 0.22225(8) 0.37254(7) 0.35382(3) 0.03136(15) Uani 1 1 d .
F2 F 0.41754(8) 0.43747(7) 0.42928(4) 0.03259(15) Uani 1 1 d .
F3 F 0.45348(8) 0.28253(8) 0.34822(4) 0.03691(17) Uani 1 1 d .
N1 N 0.29187(10) -0.14399(9) 0.32795(4) 0.02419(17) Uani 1 1 d .
N2 N 0.03383(9) -0.05763(8) 0.33378(4) 0.02071(15) Uani 1 1 d .
N3 N -0.01193(9) 0.13504(9) 0.40876(4) 0.02093(15) Uani 1 1 d .
O1 O 0.50496(9) -0.03439(10) 0.39096(5) 0.03533(19) Uani 1 1 d .
O2 O 0.08078(10) -0.25294(8) 0.26495(4) 0.02916(17) Uani 1 1 d .
C1 C 0.36140(12) -0.03486(11) 0.37375(5) 0.02407(18) Uani 1 1 d .
C2 C 0.13261(12) -0.15730(10) 0.30600(5) 0.02197(17) Uani 1 1 d .
C3 C 0.09411(11) 0.04986(9) 0.37986(4) 0.01904(16) Uani 1 1 d .
C4 C 0.03539(10) 0.22167(9) 0.46843(4) 0.01865(16) Uani 1 1 d .
C5 C -0.07974(11) 0.27722(10) 0.50781(5) 0.02061(17) Uani 1 1 d .
C6 C -0.02913(12) 0.36016(10) 0.56695(5) 0.02248(18) Uani 1 1 d .
H6 H -0.1061 0.3997 0.5937 0.027 Uiso 1 1 calc R
C7 C 0.13031(12) 0.38775(10) 0.58864(5) 0.02199(17) Uani 1 1 d .
C8 C 0.24130(11) 0.33125(10) 0.54846(5) 0.02119(17) Uani 1 1 d .
H8 H 0.3505 0.3486 0.5624 0.025 Uiso 1 1 calc R
C9 C 0.19510(10) 0.24934(9) 0.48797(4) 0.01869(16) Uani 1 1 d .
C10 C 0.31445(10) 0.19691(10) 0.44117(5) 0.01986(16) Uani 1 1 d .
H10 H 0.4136 0.1677 0.4712 0.024 Uiso 1 1 calc R
C11 C 0.25320(11) 0.06794(10) 0.39753(5) 0.02080(17) Uani 1 1 d .
C12 C 0.39543(14) -0.25243(12) 0.30028(6) 0.0338(2) Uani 1 1 d .
H12A H 0.3733 -0.3496 0.3184 0.051 Uiso 1 1 calc R
H12B H 0.5061 -0.2267 0.3151 0.051 Uiso 1 1 calc R
H12C H 0.3761 -0.2533 0.2488 0.051 Uiso 1 1 calc R
C13 C -0.13714(12) -0.07135(11) 0.31390(5) 0.02509(19) Uani 1 1 d .
H13A H -0.1583 -0.1528 0.2808 0.038 Uiso 1 1 calc R
H13B H -0.1783 0.0197 0.2917 0.038 Uiso 1 1 calc R
H13C H -0.1891 -0.0902 0.3560 0.038 Uiso 1 1 calc R
C14 C -0.25264(11) 0.24906(12) 0.48601(6) 0.0274(2) Uani 1 1 d .
H14A H -0.2836 0.2916 0.4394 0.041 Uiso 1 1 calc R
H14B H -0.3149 0.2940 0.5201 0.041 Uiso 1 1 calc R
H14C H -0.2720 0.1432 0.4842 0.041 Uiso 1 1 calc R
C15 C 0.17906(14) 0.47557(11) 0.65435(5) 0.0295(2) Uani 1 1 d .
H15A H 0.1266 0.5712 0.6505 0.044 Uiso 1 1 calc R
H15B H 0.2939 0.4895 0.6600 0.044 Uiso 1 1 calc R
H15C H 0.1483 0.4230 0.6952 0.044 Uiso 1 1 calc R
C16 C 0.35160(11) 0.32182(11) 0.39317(5) 0.02402(18) Uani 1 1 d .
H1 H -0.1100(18) 0.1209(16) 0.3960(8) 0.033(3) Uiso 1 1 d .

loop_
_atom_site_aniso_label
_atom_site_aniso_U_11
_atom_site_aniso_U_22
_atom_site_aniso_U_33
_atom_site_aniso_U_23
_atom_site_aniso_U_13
_atom_site_aniso_U_12
F1 0.0326(3) 0.0338(3) 0.0270(3) 0.0060(2) 0.0007(2) 0.0008(3)
F2 0.0353(3) 0.0280(3) 0.0351(3) -0.0056(2) 0.0065(3) -0.0113(3)
F3 0.0377(4) 0.0409(4) 0.0365(3) -0.0048(3) 0.0221(3) -0.0030(3)
N1 0.0288(4) 0.0209(4) 0.0237(4) -0.0036(3) 0.0067(3) 0.0036(3)
N2 0.0242(4) 0.0181(3) 0.0194(3) -0.0013(3) 0.0009(3) -0.0010(3)
N3 0.0177(3) 0.0231(3) 0.0215(3) -0.0039(3) 0.0006(3) 0.0008(3)
O1 0.0235(3) 0.0385(4) 0.0439(4) -0.0130(3) 0.0035(3) 0.0074(3)
O2 0.0411(4) 0.0222(3) 0.0243(3) -0.0057(3) 0.0047(3) -0.0033(3)
C1 0.0251(4) 0.0235(4) 0.0240(4) -0.0028(3) 0.0044(3) 0.0034(3)
C2 0.0310(5) 0.0177(4) 0.0178(4) 0.0012(3) 0.0053(3) -0.0001(3)
C3 0.0226(4) 0.0172(3) 0.0173(3) 0.0000(3) 0.0022(3) 0.0006(3)
C4 0.0203(4) 0.0182(4) 0.0175(3) -0.0003(3) 0.0022(3) 0.0010(3)
C5 0.0207(4) 0.0202(4) 0.0216(4) 0.0026(3) 0.0056(3) 0.0022(3)
C6 0.0273(4) 0.0198(4) 0.0218(4) 0.0012(3) 0.0090(3) 0.0028(3)
C7 0.0300(4) 0.0186(4) 0.0178(4) -0.0003(3) 0.0049(3) -0.0003(3)
C8 0.0237(4) 0.0208(4) 0.0189(4) -0.0013(3) 0.0017(3) -0.0006(3)
C9 0.0195(4) 0.0187(4) 0.0182(4) -0.0004(3) 0.0032(3) 0.0012(3)
C10 0.0180(4) 0.0216(4) 0.0201(4) -0.0031(3) 0.0023(3) 0.0006(3)
C11 0.0208(4) 0.0203(4) 0.0215(4) -0.0035(3) 0.0034(3) 0.0015(3)
C12 0.0384(6) 0.0289(5) 0.0358(5) -0.0088(4) 0.0116(4) 0.0076(4)
C13 0.0251(4) 0.0226(4) 0.0261(4) 0.0001(3) -0.0026(3) -0.0033(3)
C14 0.0200(4) 0.0323(5) 0.0309(5) 0.0014(4) 0.0066(4) 0.0016(4)
C15 0.0407(6) 0.0259(4) 0.0226(4) -0.0069(3) 0.0070(4) -0.0039(4)
C16 0.0230(4) 0.0262(4) 0.0238(4) -0.0040(3) 0.0065(3) -0.0026(3)

loop_
_atom_type_symbol
_atom_type_description
_atom_type_scat_dispersion_real
_atom_type_scat_dispersion_imag
_atom_type_scat_source
C C 0.0033 0.0016 'International Tables Vol C Tables 4.2.6.8 and 6.1.1.4'
H H 0.0000 0.0000 'International Tables Vol C Tables 4.2.6.8 and 6.1.1.4'
N N 0.0061 0.0033 'International Tables Vol C Tables 4.2.6.8 and 6.1.1.4'
O O 0.0106 0.0060 'International Tables Vol C Tables 4.2.6.8 and 6.1.1.4'
F F 0.0171 0.0103 'International Tables Vol C Tables 4.2.6.8 and 6.1.1.4'

loop_
_geom_angle_atom_site_label_1
_geom_angle_atom_site_label_2
_geom_angle_atom_site_label_3
_geom_angle
C2 N1 C1 125.27(8)
C2 N1 C12 116.31(8)
C1 N1 C12 118.41(9)
C3 N2 C2 121.08(8)
C3 N2 C13 120.66(8)
C2 N2 C13 118.25(8)
C3 N3 C4 120.82(7)
C3 N3 H1 118.2(10)
C4 N3 H1 119.6(10)
O1 C1 N1 120.01(9)
O1 C1 C11 124.90(9)
N1 C1 C11 115.08(8)
O2 C2 N1 121.78(9)
O2 C2 N2 121.76(9)
N1 C2 N2 116.45(8)
N3 C3 C11 121.16(8)
N3 C3 N2 116.99(8)
C11 C3 N2 121.82(8)
C9 C4 C5 120.95(8)
C9 C4 N3 119.76(8)
C5 C4 N3 119.29(8)
C6 C5 C4 117.89(8)
C6 C5 C14 121.22(8)
C4 C5 C14 120.89(8)
C5 C6 C7 122.55(8)
C5 C6 H6 118.7
C7 C6 H6 118.7
C8 C7 C6 118.11(8)
C8 C7 C15 121.51(9)
C6 C7 C15 120.38(9)
C7 C8 C9 121.10(8)
C7 C8 H8 119.4
C9 C8 H8 119.4
C4 C9 C8 119.38(8)
C4 C9 C10 119.25(7)
C8 C9 C10 121.29(8)
C11 C10 C9 111.42(7)
C11 C10 C16 109.55(7)
C9 C10 C16 108.93(7)
C11 C10 H10 109.0
C9 C10 H10 109.0
C16 C10 H10 109.0
C3 C11 C1 120.02(8)
C3 C11 C10 120.06(8)
C1 C11 C10 119.92(8)
N1 C12 H12A 109.5
N1 C12 H12B 109.5
H12A C12 H12B 109.5
N1 C12 H12C 109.5
H12A C12 H12C 109.5
H12B C12 H12C 109.5
N2 C13 H13A 109.5
N2 C13 H13B 109.5
H13A C13 H13B 109.5
N2 C13 H13C 109.5
H13A C13 H13C 109.5
H13B C13 H13C 109.5
C5 C14 H14A 109.5
C5 C14 H14B 109.5
H14A C14 H14B 109.5
C5 C14 H14C 109.5
H14A C14 H14C 109.5
H14B C14 H14C 109.5
C7 C15 H15A 109.5
C7 C15 H15B 109.5
H15A C15 H15B 109.5
C7 C15 H15C 109.5
H15A C15 H15C 109.5
H15B C15 H15C 109.5
F1 C16 F3 106.40(8)
F1 C16 F2 106.38(8)
F3 C16 F2 106.09(8)
F1 C16 C10 112.47(8)
F3 C16 C10 112.62(8)
F2 C16 C10 112.38(8)

loop_
_geom_bond_atom_site_label_1
_geom_bond_atom_site_label_2
_geom_bond_distance
F1 C16 1.3411(12)
F2 C16 1.3478(11)
F3 C16 1.3426(11)
N1 C2 1.3769(13)
N1 C1 1.4105(12)
N1 C12 1.4668(12)
N2 C3 1.3776(11)
N2 C2 1.3880(12)
N2 C13 1.4661(12)
N3 C3 1.3591(11)
N3 C4 1.4089(11)
N3 H1 0.852(15)
O1 C1 1.2279(12)
O2 C2 1.2220(11)
C1 C11 1.4278(12)
C3 C11 1.3670(12)
C4 C9 1.3904(12)
C4 C5 1.4020(12)
C5 C6 1.3881(13)
C5 C14 1.5042(13)
C6 C7 1.3950(14)
C6 H6 0.9500
C7 C8 1.3881(13)
C7 C15 1.5085(13)
C8 C9 1.3959(12)
C8 H8 0.9500
C9 C10 1.5116(12)
C10 C11 1.5013(12)
C10 C16 1.5219(13)
C10 H10 1.0000
C12 H12A 0.9800
C12 H12B 0.9800
C12 H12C 0.9800
C13 H13A 0.9800
C13 H13B 0.9800
C13 H13C 0.9800
C14 H14A 0.9800
C14 H14B 0.9800
C14 H14C 0.9800
C15 H15A 0.9800
C15 H15B 0.9800
C15 H15C 0.9800

loop_
_geom_torsion_atom_site_label_1
_geom_torsion_atom_site_label_2
_geom_torsion_atom_site_label_3
_geom_torsion_atom_site_label_4
_geom_torsion
C2 N1 C1 O1 178.78(9)
C12 N1 C1 O1 -1.82(14)
C2 N1 C1 C11 -0.36(13)
C12 N1 C1 C11 179.04(9)
C1 N1 C2 O2 178.39(9)
C12 N1 C2 O2 -1.02(13)
C1 N1 C2 N2 -2.51(13)
C12 N1 C2 N2 178.08(8)
C3 N2 C2 O2 -179.81(8)
C13 N2 C2 O2 1.39(13)
C3 N2 C2 N1 1.09(12)
C13 N2 C2 N1 -177.71(8)
C4 N3 C3 C11 -14.06(13)
C4 N3 C3 N2 164.12(8)
C2 N2 C3 N3 -174.84(8)
C13 N2 C3 N3 3.94(12)
C2 N2 C3 C11 3.33(13)
C13 N2 C3 C11 -177.90(8)
C3 N3 C4 C9 15.85(13)
C3 N3 C4 C5 -163.32(8)
C9 C4 C5 C6 -0.20(13)
N3 C4 C5 C6 178.96(8)
C9 C4 C5 C14 179.09(8)
N3 C4 C5 C14 -1.75(13)
C4 C5 C6 C7 -0.93(13)
C14 C5 C6 C7 179.78(8)
C5 C6 C7 C8 0.97(13)
C5 C6 C7 C15 -178.51(9)
C6 C7 C8 C9 0.12(13)
C15 C7 C8 C9 179.60(9)
C5 C4 C9 C8 1.24(13)
N3 C4 C9 C8 -177.91(8)
C5 C4 C9 C10 -175.54(8)
N3 C4 C9 C10 5.31(12)
C7 C8 C9 C4 -1.21(13)
C7 C8 C9 C10 175.51(8)
C4 C9 C10 C11 -25.25(11)
C8 C9 C10 C11 158.03(8)
C4 C9 C10 C16 95.72(9)
C8 C9 C10 C16 -80.99(10)
N3 C3 C11 C1 171.73(8)
N2 C3 C11 C1 -6.36(13)
N3 C3 C11 C10 -9.06(13)
N2 C3 C11 C10 172.85(8)
O1 C1 C11 C3 -174.34(10)
N1 C1 C11 C3 4.75(13)
O1 C1 C11 C10 6.45(15)
N1 C1 C11 C10 -174.47(8)
C9 C10 C11 C3 27.46(11)
C16 C10 C11 C3 -93.15(10)
C9 C10 C11 C1 -153.32(8)
C16 C10 C11 C1 86.06(10)
C11 C10 C16 F1 64.30(10)
C9 C10 C16 F1 -57.81(10)
C11 C10 C16 F3 -55.92(10)
C9 C10 C16 F3 -178.03(7)
C11 C10 C16 F2 -175.67(7)
C9 C10 C16 F2 62.22(10)
